data_7119335
loop_
_publ_author_name
'Hill, Anthony F.'
'Kong, Richard Y.'

_publ_section_title
;
 High oxidation state bromocarbyne complexes.
;
_journal_issue 4
_journal_name_full 'Chemical communications (Cambridge, England)'
_journal_page_first 759
_journal_page_last 762
_journal_paper_doi 10.1039/c6cc08946a
_journal_volume 53
_journal_year 2017
_chemical_formula_moiety 'C27 H46 Br4 P2 W, C27 H48 Br4 P2 W, C H1.59 Cl2, C H1.88 Cl2'
_chemical_formula_sum 'C56 H98 Br8 Cl4 P4 W2'
_chemical_formula_weight 2044.00
_chemical_name_systematic
;
 ?
;
_space_group_crystal_system monoclinic
_space_group_IT_number 14
_space_group_name_Hall '-P 2ybc'
_space_group_name_H-M_alt 'P 1 21/c 1'
_symmetry_space_group_name_Hall '-P 2ybc'
_symmetry_space_group_name_H-M 'P 1 21/c 1'
_atom_sites_solution_hydrogens geom
_atom_sites_solution_primary iterative
_audit_creation_date 2016-09-27
_audit_creation_method
;
Olex2 1.2
(compiled 2016.09.09 svn.r3337 for OlexSys, GUI svn.r5227)
;
_audit_update_record
;
2016-11-08 deposited with the CCDC.
2016-12-12 downloaded from the CCDC.
;
_cell_angle_alpha 90
_cell_angle_beta 100.001(2)
_cell_angle_gamma 90
_cell_formula_units_Z 4
_cell_length_a 18.5723(3)
_cell_length_b 15.8298(3)
_cell_length_c 25.1171(6)
_cell_measurement_reflns_used 24976
_cell_measurement_temperature 150.0
_cell_measurement_theta_max 28.8710
_cell_measurement_theta_min 3.5760
_cell_volume 7272.1(3)
_computing_cell_refinement 'CrysAlisPro 1.171.38.43 (Rigaku OD, 2015)'
_computing_data_collection 'CrysAlisPro 1.171.38.43 (Rigaku OD, 2015)'
_computing_data_reduction 'CrysAlisPro 1.171.38.43 (Rigaku OD, 2015)'
_computing_molecular_graphics 'Olex2 (Dolomanov et al., 2009)'
_computing_publication_material 'Olex2 (Dolomanov et al., 2009)'
_computing_structure_refinement 'ShelXL (Sheldrick, 2015)'
_computing_structure_solution 'olex2.solve (Bourhis et al., 2015)'
_diffrn_ambient_environment N~2~
_diffrn_ambient_temperature 150.0
_diffrn_detector 'CCD plate'
_diffrn_detector_area_resol_mean 10.3744
_diffrn_detector_type Atlas
_diffrn_measured_fraction_theta_full 0.974
_diffrn_measured_fraction_theta_max 0.998
_diffrn_measurement_details
;
List of Runs (angles in degrees, time in seconds):

  # Type    Start    End  Width  t~exp~   \w     \q     \k     \f   Frames
#--------------------------------------------------------------------------
  1  \w    -20.00  30.00   1.00   70.00    --  -11.22 -99.00 150.00   50
  2  \w    -86.00  13.00   1.00   70.00    --  -11.22 -37.00 -30.00   99
  3  \w    -44.00  65.00   1.00   70.00    --  -11.22  77.00 120.00  109
  4  \w    -44.00  65.00   1.00   70.00    --  -11.22  77.00-180.00  109
  5  \w    -36.00  63.00   1.00   70.00    --  -11.22  37.00 -60.00   99
  6  \w    -86.00  13.00   1.00   70.00    --  -11.22 -37.00-120.00   99
  7  \w     35.00  80.00   1.00   70.00    --   11.30 178.00 120.00   45
;
_diffrn_measurement_device 'four-circle diffractometer'
_diffrn_measurement_device_type 'New Xcalibur, Atlas'
_diffrn_measurement_method '\w scans'
_diffrn_orient_matrix_type 'CrysAlisPro convention (1999,Acta A55,543-557)'
_diffrn_orient_matrix_UB_11 0.0015303000
_diffrn_orient_matrix_UB_12 -0.0001760000
_diffrn_orient_matrix_UB_13 0.0284180000
_diffrn_orient_matrix_UB_21 0.0377209000
_diffrn_orient_matrix_UB_22 -0.0102624000
_diffrn_orient_matrix_UB_23 0.0037299000
_diffrn_orient_matrix_UB_31 0.0088738000
_diffrn_orient_matrix_UB_32 0.0436094000
_diffrn_orient_matrix_UB_33 0.0009956000
_diffrn_radiation_monochromator graphite
_diffrn_radiation_probe x-ray
_diffrn_radiation_type MoK\a
_diffrn_radiation_wavelength 0.71073
_diffrn_reflns_av_R_equivalents 0.0730
_diffrn_reflns_av_unetI/netI 0.0434
_diffrn_reflns_Laue_measured_fraction_full 0.974
_diffrn_reflns_Laue_measured_fraction_max 0.998
_diffrn_reflns_limit_h_max 22
_diffrn_reflns_limit_h_min -22
_diffrn_reflns_limit_k_max 18
_diffrn_reflns_limit_k_min -18
_diffrn_reflns_limit_l_max 29
_diffrn_reflns_limit_l_min -29
_diffrn_reflns_number 109424
_diffrn_reflns_point_group_measured_fraction_full 0.974
_diffrn_reflns_point_group_measured_fraction_max 0.998
_diffrn_reflns_theta_full 25.242
_diffrn_reflns_theta_max 25.027
_diffrn_reflns_theta_min 3.257
_diffrn_source 'fine-focus sealed X-ray tube'
_diffrn_source_type 'Enhance (Mo) X-ray Source'
_exptl_absorpt_coefficient_mu 7.825
_exptl_absorpt_correction_T_max 0.55842
_exptl_absorpt_correction_T_min 0.55028
_exptl_absorpt_correction_type multi-scan
_exptl_absorpt_process_details
;
CrysAlisPro 1.171.38.43 (Rigaku Oxford Diffraction, 2015)
Spherical absorption correction
 using equivalent radius and absorption coefficient.
Empirical absorption correction using spherical harmonics,
 implemented in SCALE3 ABSPACK scaling algorithm.
;
_exptl_crystal_colour 'clear brown'
_exptl_crystal_colour_lustre clear
_exptl_crystal_colour_primary brown
_exptl_crystal_density_diffrn 1.867
_exptl_crystal_description plate
_exptl_crystal_F_000 3960
_exptl_crystal_recrystallization_method 'Vapour diffusion of pentane into a conc. solution of DCM.'
_exptl_crystal_size_max 0.205
_exptl_crystal_size_mid 0.116
_exptl_crystal_size_min 0.05
_refine_diff_density_max 1.226
_refine_diff_density_min -0.876
_refine_diff_density_rms 0.137
_refine_ls_extinction_method none
_refine_ls_goodness_of_fit_ref 1.098
_refine_ls_hydrogen_treatment constr
_refine_ls_matrix_type full
_refine_ls_number_parameters 705
_refine_ls_number_reflns 12804
_refine_ls_number_restraints 6
_refine_ls_restrained_S_all 1.099
_refine_ls_R_factor_all 0.0592
_refine_ls_R_factor_gt 0.0411
_refine_ls_shift/su_max 0.001
_refine_ls_shift/su_mean 0.000
_refine_ls_structure_factor_coef Fsqd
_refine_ls_weighting_details 'w=1/[\s^2^(Fo^2^)+(0.0113P)^2^+41.1681P] where P=(Fo^2^+2Fc^2^)/3'
_refine_ls_weighting_scheme calc
_refine_ls_wR_factor_gt 0.0678
_refine_ls_wR_factor_ref 0.0721
_reflns_Friedel_coverage 0.000
_reflns_number_gt 10322
_reflns_number_total 12804
_reflns_threshold_expression 'I > 2\s(I)'
_cod_data_source_file c6cc08946a2.cif
_cod_data_source_block Compound_2d
_cod_database_code 7119335
_shelxl_version_number 2013-3
_chemical_oxdiff_formula C29H48Br2O2P2W
_shelx_space_group_comment
;
The symmetry employed for this shelxl refinement is uniquely defined
by the following loop, which should always be used as a source of
symmetry information in preference to the above space-group names.
They are only intended as comments.
;
_reflns_odcompleteness_completeness 99.72
_reflns_odcompleteness_iscentric 1
_reflns_odcompleteness_theta 24.97
_olex2_refinement_description
;
1. Fixed Uiso
 At 1.2 times of:
  All C(H) groups, All C(H,H) groups, All C(H,H,H) groups
2. Uiso/Uaniso restraints and constraints
Uanis(Cl4A) \\sim Ueq: with sigma of 0.01 and sigma for terminal atoms of 0.02
3. Others
 Sof(Cl1A)=Sof(Cl2A)=1-FVAR(1)
 Sof(Cl1)=Sof(Cl2)=Sof(H9BA)=Sof(H9BB)=FVAR(1)
 Sof(H31)=Sof(Cl4A)=Sof(Cl3A)=1-FVAR(2)
 Sof(Cl3)=Sof(Cl4)=Sof(H31A)=Sof(H31B)=FVAR(2)
4.a Ternary CH refined with riding coordinates:
 C9(H9), C15(H15), C8BA(H8BA), C20(H20), C0BA(H0BA), C2AA(H2AA), C9AA(H9AA),
 C1BA(H1BA)
4.b Secondary CH2 refined with riding coordinates:
 C12(H12A,H12B), C13(H13A,H13B), C10(H10A,H10B), C11(H11A,H11B), C14(H14A,
 H14B), C17(H17A,H17B), C0AA(H0AA,H0AB), C24(H24A,H24B), C25(H25A,H25B),
 C26(H26A,H26B), C28(H28A,H28B), C29(H29A,H29B), C30(H30A,H30B), C32(H32A,H32B),
  C36(H36A,H36B), C37(H37A,H37B), C39(H39A,H39B), C40(H40A,H40B), C42(H42A,
 H42B), C45(H45A,H45B), C46(H46A,H46B), C8AA(H8AA,H8AB), C3AA(H3AA,H3AB),
 C7AA(H7AA,H7AB), C4AA(H4AA,H4AB), C7BA(H7BA,H7BB), C5AA(H5AA,H5AB), C6AA(H6AA,
 H6AB), C21(H21A,H21B), C22(H22A,H22B), C23(H23A,H23B), C27(H27A,H27B),
 C2BA(H2BA,H2BB), C34(H34A,H34B), C38(H38A,H38B), C3BA(H3BA,H3BB), C43(H43A,
 H43B), C4BA(H4BA,H4BB), C5BA(H5BA,H5BB), C6BA(H6BA,H6BB), C16(H16A,H16B),
 C19(H19A,H19B), C9BA(H9BA,H9BB), C31(H31A,H31B)
4.c Aromatic/amide H refined with riding coordinates:
 C31(H31), C0CA(H0CA), C1CA(H1CA)
;
_ins_header
;
TITL RK11_scaled2 in P2(1)/c 
REM P2(1)/c (#14 in standard setting)
CELL 0.71073  18.572260  15.829825  25.117115  90.0000 100.0005  90.0000
ZERR   11.00   0.000338   0.000265   0.000636   0.0000   0.0021   0.0000
LATT  1
SYMM -x, y+1/2,-z+1/2 
SFAC C H O P Br W
UNIT 319.00 528.00 22.00 22.00 22.00 11.00
TREF
HKLF 4
END
;
_olex2_submission_special_instructions 'No special instructions were received'
_oxdiff_exptl_absorpt_empirical_details
;
Empirical correction (ABSPACK) includes:
- Absorption correction using spherical harmonics
- Frame scaling
;
_oxdiff_exptl_absorpt_empirical_full_max 1.496
_oxdiff_exptl_absorpt_empirical_full_min 0.852

loop_
_space_group_symop_operation_xyz
'x, y, z'
'-x, y+1/2, -z+1/2'
'-x, -y, -z'
'x, -y-1/2, z-1/2'

loop_
_atom_site_label
_atom_site_type_symbol
_atom_site_fract_x
_atom_site_fract_y
_atom_site_fract_z
_atom_site_U_iso_or_equiv
_atom_site_adp_type
_atom_site_occupancy
_atom_site_site_symmetry_order
_atom_site_calc_flag
_atom_site_refinement_flags_posn
_atom_site_refinement_flags_adp
_atom_site_refinement_flags_occupancy
_atom_site_disorder_assembly
_atom_site_disorder_group
W1 W 0.07918(2) 0.10914(2) 0.24070(2) 0.01905(7) Uani 1 1 d . . . . .
W2 W 0.56567(2) -0.10937(2) 0.25172(2) 0.01807(7) Uani 1 1 d . . . . .
Br3 Br 0.43823(3) -0.18848(4) 0.25505(3) 0.02267(15) Uani 1 1 d . . . . .
Br4 Br 0.11196(4) 0.01616(4) 0.32062(3) 0.02772(16) Uani 1 1 d . . . . .
Br5 Br 0.61164(4) -0.18983(4) 0.33654(3) 0.02641(16) Uani 1 1 d . . . . .
Br6 Br 0.56923(3) -0.20162(4) 0.17242(3) 0.02430(15) Uani 1 1 d . . . . .
Br7 Br 0.07945(4) 0.01392(4) 0.16239(3) 0.03155(17) Uani 1 1 d . . . . .
Br9 Br -0.06018(4) 0.05248(4) 0.23682(3) 0.03056(17) Uani 1 1 d . . . . .
Br10 Br 0.25707(4) 0.20066(5) 0.24089(4) 0.0420(2) Uani 1 1 d . . . . .
Br1 Br 0.74633(4) -0.03093(5) 0.24565(3) 0.03766(19) Uani 1 1 d . . . . .
P2 P 0.04498(9) 0.22113(10) 0.30746(7) 0.0228(4) Uani 1 1 d . . . . .
P3 P 0.49249(9) -0.00049(10) 0.18706(7) 0.0177(4) Uani 1 1 d . . . . .
P4 P 0.53231(9) 0.00554(10) 0.31572(7) 0.0182(4) Uani 1 1 d . . . . .
P5 P 0.03032(9) 0.23161(10) 0.17733(7) 0.0218(4) Uani 1 1 d . . . . .
C12 C 0.4720(3) 0.0925(4) 0.2259(3) 0.0194(14) Uani 1 1 d . . . . .
H12A H 0.4727 0.1439 0.2035 0.023 Uiso 1 1 calc R . . . .
H12B H 0.4222 0.0867 0.2346 0.023 Uiso 1 1 calc R . . . .
C13 C 0.5265(3) 0.1025(4) 0.2776(3) 0.0208(14) Uani 1 1 d . . . . .
H13A H 0.5110 0.1491 0.2994 0.025 Uiso 1 1 calc R . . . .
H13B H 0.5751 0.1168 0.2691 0.025 Uiso 1 1 calc R . . . .
C18 C 0.1695(4) 0.1532(4) 0.2415(3) 0.0227(15) Uani 1 1 d . . . . .
C9 C 0.5982(3) 0.0266(4) 0.3787(3) 0.0247(16) Uani 1 1 d . . . . .
H9 H 0.5938 -0.0208 0.4042 0.030 Uiso 1 1 calc R . . . .
C10 C 0.5652(4) -0.0176(4) 0.0960(3) 0.0260(16) Uani 1 1 d . . . . .
H10A H 0.6072 -0.0489 0.1164 0.031 Uiso 1 1 calc R . . . .
H10B H 0.5262 -0.0588 0.0826 0.031 Uiso 1 1 calc R . . . .
C11 C 0.3649(4) -0.1001(4) 0.3856(3) 0.0290(16) Uani 1 1 d . . . . .
H11A H 0.3412 -0.1301 0.3526 0.035 Uiso 1 1 calc R . . . .
H11B H 0.3668 -0.1392 0.4166 0.035 Uiso 1 1 calc R . . . .
C1AA C 0.6527(3) -0.0626(4) 0.2485(3) 0.0248(15) Uani 1 1 d . . . . .
C14 C 0.4427(4) -0.0754(4) 0.3797(3) 0.0245(15) Uani 1 1 d . . . . .
H14A H 0.4686 -0.0512 0.4141 0.029 Uiso 1 1 calc R . . . .
H14B H 0.4698 -0.1262 0.3713 0.029 Uiso 1 1 calc R . . . .
C15 C 0.4405(3) -0.0105(4) 0.3343(3) 0.0189(14) Uani 1 1 d . . . . .
H15 H 0.4102 -0.0370 0.3018 0.023 Uiso 1 1 calc R . . . .
C17 C 0.3983(3) 0.0682(4) 0.3459(3) 0.0236(15) Uani 1 1 d . . . . .
H17A H 0.3971 0.1096 0.3162 0.028 Uiso 1 1 calc R . . . .
H17B H 0.4228 0.0950 0.3799 0.028 Uiso 1 1 calc R . . . .
C0AA C 0.3925(4) -0.1066(4) 0.1152(3) 0.0301(16) Uani 1 1 d . . . . .
H0AA H 0.4208 -0.1546 0.1335 0.036 Uiso 1 1 calc R . . . .
H0AB H 0.4136 -0.0918 0.0828 0.036 Uiso 1 1 calc R . . . .
C8BA C 0.5370(4) 0.0460(4) 0.1335(3) 0.0240(15) Uani 1 1 d . . . . .
H8BA H 0.4983 0.0796 0.1100 0.029 Uiso 1 1 calc R . . . .
C20 C 0.3985(3) -0.0309(4) 0.1535(3) 0.0196(14) Uani 1 1 d . . . . .
H20 H 0.3725 -0.0482 0.1834 0.024 Uiso 1 1 calc R . . . .
C24 C 0.3193(4) -0.0227(4) 0.3946(3) 0.0338(18) Uani 1 1 d . . . . .
H24A H 0.2683 -0.0403 0.3949 0.041 Uiso 1 1 calc R . . . .
H24B H 0.3389 0.0026 0.4303 0.041 Uiso 1 1 calc R . . . .
C25 C 0.6243(4) 0.1531(4) 0.1074(3) 0.0377(19) Uani 1 1 d . . . . .
H25A H 0.5840 0.1881 0.0879 0.045 Uiso 1 1 calc R . . . .
H25B H 0.6654 0.1911 0.1216 0.045 Uiso 1 1 calc R . . . .
C26 C 0.3203(4) 0.0427(4) 0.3510(3) 0.0323(18) Uani 1 1 d . . . . .
H26A H 0.2931 0.0934 0.3595 0.039 Uiso 1 1 calc R . . . .
H26B H 0.2951 0.0198 0.3160 0.039 Uiso 1 1 calc R . . . .
C28 C 0.5983(4) 0.1084(4) 0.1547(3) 0.0295(16) Uani 1 1 d . . . . .
H28A H 0.5802 0.1508 0.1782 0.035 Uiso 1 1 calc R . . . .
H28B H 0.6397 0.0778 0.1765 0.035 Uiso 1 1 calc R . . . .
C29 C 0.2744(4) 0.0165(5) 0.1091(3) 0.042(2) Uani 1 1 d . . . . .
H29A H 0.2541 0.0035 0.1421 0.050 Uiso 1 1 calc R . . . .
H29B H 0.2461 0.0641 0.0904 0.050 Uiso 1 1 calc R . . . .
C30 C 0.5796(4) 0.1077(5) 0.4060(3) 0.0357(18) Uani 1 1 d . . . . .
H30A H 0.5286 0.1046 0.4126 0.043 Uiso 1 1 calc R . . . .
H30B H 0.5832 0.1562 0.3817 0.043 Uiso 1 1 calc R . . . .
C32 C 0.6313(4) 0.1217(5) 0.4599(3) 0.048(2) Uani 1 1 d . . . . .
H32A H 0.6198 0.1764 0.4756 0.057 Uiso 1 1 calc R . . . .
H32B H 0.6239 0.0764 0.4855 0.057 Uiso 1 1 calc R . . . .
C36 C 0.5886(4) 0.0274(5) 0.0484(3) 0.0372(19) Uani 1 1 d . . . . .
H36A H 0.5461 0.0568 0.0271 0.045 Uiso 1 1 calc R . . . .
H36B H 0.6067 -0.0145 0.0246 0.045 Uiso 1 1 calc R . . . .
C37 C 0.3543(3) 0.0431(4) 0.1253(3) 0.0325(18) Uani 1 1 d . . . . .
H37A H 0.3579 0.0922 0.1500 0.039 Uiso 1 1 calc R . . . .
H37B H 0.3742 0.0598 0.0928 0.039 Uiso 1 1 calc R . . . .
C39 C 0.3124(4) -0.1326(5) 0.0980(4) 0.043(2) Uani 1 1 d . . . . .
H39A H 0.3094 -0.1798 0.0718 0.052 Uiso 1 1 calc R . . . .
H39B H 0.2931 -0.1529 0.1300 0.052 Uiso 1 1 calc R . . . .
C40 C 0.6772(4) 0.0287(4) 0.3704(3) 0.0338(18) Uani 1 1 d . . . . .
H40A H 0.6841 0.0756 0.3456 0.041 Uiso 1 1 calc R . . . .
H40B H 0.6893 -0.0249 0.3536 0.041 Uiso 1 1 calc R . . . .
C42 C 0.2658(4) -0.0599(5) 0.0725(3) 0.041(2) Uani 1 1 d . . . . .
H42A H 0.2803 -0.0450 0.0375 0.050 Uiso 1 1 calc R . . . .
H42B H 0.2138 -0.0774 0.0652 0.050 Uiso 1 1 calc R . . . .
C45 C 0.7283(4) 0.0409(5) 0.4245(4) 0.046(2) Uani 1 1 d . . . . .
H45A H 0.7239 -0.0080 0.4482 0.056 Uiso 1 1 calc R . . . .
H45B H 0.7795 0.0437 0.4184 0.056 Uiso 1 1 calc R . . . .
C46 C 0.6487(4) 0.0911(5) 0.0683(3) 0.040(2) Uani 1 1 d . . . . .
H46A H 0.6930 0.0610 0.0864 0.048 Uiso 1 1 calc R . . . .
H46B H 0.6615 0.1223 0.0370 0.048 Uiso 1 1 calc R . . . .
C0BA C -0.0646(3) 0.2199(4) 0.1408(3) 0.0223(15) Uani 1 1 d . . . . .
H0BA H -0.0925 0.1967 0.1682 0.027 Uiso 1 1 calc R . . . .
C8AA C -0.0088(4) 0.3034(4) 0.2670(3) 0.0319(17) Uani 1 1 d . . . . .
H8AA H -0.0592 0.2829 0.2540 0.038 Uiso 1 1 calc R . . . .
H8AB H -0.0116 0.3544 0.2894 0.038 Uiso 1 1 calc R . . . .
C2AA C 0.1259(3) 0.2800(4) 0.3430(3) 0.0239(15) Uani 1 1 d . . . . .
H2AA H 0.1481 0.3066 0.3135 0.029 Uiso 1 1 calc R . . . .
C3AA C 0.1856(4) 0.2253(4) 0.3737(3) 0.0311(17) Uani 1 1 d . . . . .
H3AA H 0.1967 0.1784 0.3503 0.037 Uiso 1 1 calc R . . . .
H3AB H 0.1692 0.2007 0.4057 0.037 Uiso 1 1 calc R . . . .
C7AA C 0.0276(4) 0.3246(4) 0.2197(3) 0.0335(18) Uani 1 1 d . . . . .
H7AA H 0.0780 0.3448 0.2329 0.040 Uiso 1 1 calc R . . . .
H7AB H 0.0003 0.3704 0.1981 0.040 Uiso 1 1 calc R . . . .
C4AA C 0.1776(4) 0.4059(5) 0.3974(3) 0.043(2) Uani 1 1 d . . . . .
H4AA H 0.1930 0.4344 0.3661 0.052 Uiso 1 1 calc R . . . .
H4AB H 0.1663 0.4501 0.4225 0.052 Uiso 1 1 calc R . . . .
C7BA C 0.1083(4) 0.3534(4) 0.3776(3) 0.0364(19) Uani 1 1 d . . . . .
H7BA H 0.0885 0.3315 0.4090 0.044 Uiso 1 1 calc R . . . .
H7BB H 0.0705 0.3897 0.3561 0.044 Uiso 1 1 calc R . . . .
C9AA C -0.0145(4) 0.1863(5) 0.3551(3) 0.0335(18) Uani 1 1 d . . . . .
H9AA H -0.0467 0.1412 0.3358 0.040 Uiso 1 1 calc R . . . .
C5AA C 0.2400(4) 0.3513(5) 0.4259(3) 0.041(2) Uani 1 1 d . . . . .
H5AA H 0.2850 0.3859 0.4344 0.050 Uiso 1 1 calc R . . . .
H5AB H 0.2278 0.3301 0.4603 0.050 Uiso 1 1 calc R . . . .
C6AA C 0.2538(4) 0.2780(5) 0.3914(3) 0.042(2) Uani 1 1 d . . . . .
H6AA H 0.2925 0.2419 0.4120 0.051 Uiso 1 1 calc R . . . .
H6AB H 0.2718 0.2992 0.3591 0.051 Uiso 1 1 calc R . . . .
C1BA C 0.0914(5) 0.2668(5) 0.1314(4) 0.053(3) Uani 1 1 d . . . . .
H1BA H 0.1352 0.2831 0.1585 0.063 Uiso 1 1 calc R . . . .
C21 C 0.7099(4) 0.1218(5) 0.4523(4) 0.049(2) Uani 1 1 d . . . . .
H21A H 0.7421 0.1269 0.4880 0.059 Uiso 1 1 calc R . . . .
H21B H 0.7189 0.1713 0.4302 0.059 Uiso 1 1 calc R . . . .
C22 C -0.1041(4) 0.3012(4) 0.1210(4) 0.043(2) Uani 1 1 d . . . . .
H22A H -0.1020 0.3410 0.1517 0.052 Uiso 1 1 calc R . . . .
H22B H -0.0791 0.3280 0.0936 0.052 Uiso 1 1 calc R . . . .
C23 C -0.0659(4) 0.2526(6) 0.3714(3) 0.050(2) Uani 1 1 d . . . . .
H23A H -0.0368 0.2965 0.3936 0.060 Uiso 1 1 calc R . . . .
H23B H -0.0929 0.2801 0.3385 0.060 Uiso 1 1 calc R . . . .
C27 C 0.0260(4) 0.1455(5) 0.4062(4) 0.045(2) Uani 1 1 d . . . . .
H27A H 0.0557 0.1887 0.4286 0.055 Uiso 1 1 calc R . . . .
H27B H 0.0596 0.1018 0.3966 0.055 Uiso 1 1 calc R . . . .
C2BA C -0.0732(4) 0.1549(4) 0.0963(3) 0.045(2) Uani 1 1 d . . . . .
H2BA H -0.0506 0.1011 0.1107 0.054 Uiso 1 1 calc R . . . .
H2BB H -0.0476 0.1744 0.0671 0.054 Uiso 1 1 calc R . . . .
C34 C -0.0270(6) 0.1051(6) 0.4390(4) 0.067(3) Uani 1 1 d . . . . .
H34A H -0.0540 0.0586 0.4178 0.081 Uiso 1 1 calc R . . . .
H34B H 0.0008 0.0807 0.4727 0.081 Uiso 1 1 calc R . . . .
C38 C 0.0760(7) 0.3478(6) 0.1033(5) 0.084(4) Uani 1 1 d . . . . .
H38A H 0.0655 0.3905 0.1297 0.100 Uiso 1 1 calc R . . . .
H38B H 0.0315 0.3416 0.0755 0.100 Uiso 1 1 calc R . . . .
C3BA C 0.1246(6) 0.2031(6) 0.1009(4) 0.076(3) Uani 1 1 d . . . . .
H3BA H 0.0866 0.1791 0.0723 0.092 Uiso 1 1 calc R . . . .
H3BB H 0.1444 0.1566 0.1255 0.092 Uiso 1 1 calc R . . . .
C43 C 0.1887(6) 0.2427(6) 0.0740(5) 0.075(3) Uani 1 1 d . . . . .
H43A H 0.2320 0.2515 0.1025 0.091 Uiso 1 1 calc R . . . .
H43B H 0.2024 0.2016 0.0478 0.091 Uiso 1 1 calc R . . . .
Cl1 Cl -0.19944(15) 0.18908(16) 0.24531(12) 0.0522(10) Uani 0.796(6) 1 d . . P A 1
Cl2 Cl -0.2178(4) 0.3688(3) 0.2577(3) 0.0645(18) Uani 0.796(6) 1 d . . P A 1
Cl3 Cl 0.3826(4) 0.1392(3) 0.5049(2) 0.097(2) Uani 0.877(10) 1 d . . P B 1
Cl4 Cl 0.4621(3) 0.2832(3) 0.48047(16) 0.103(2) Uani 0.877(10) 1 d . . P B 1
C4BA C -0.1903(4) 0.2209(4) 0.0521(3) 0.0339(18) Uani 1 1 d . . . . .
H4BA H -0.1672 0.2428 0.0222 0.041 Uiso 1 1 calc R . . . .
H4BB H -0.2426 0.2101 0.0379 0.041 Uiso 1 1 calc R . . . .
C5BA C -0.1831(4) 0.2842(6) 0.0966(4) 0.049(2) Uani 1 1 d . . . . .
H5BA H -0.2093 0.2634 0.1251 0.059 Uiso 1 1 calc R . . . .
H5BB H -0.2065 0.3377 0.0823 0.059 Uiso 1 1 calc R . . . .
C6BA C -0.1535(5) 0.1405(5) 0.0735(4) 0.063(3) Uani 1 1 d . . . . .
H6BA H -0.1579 0.0983 0.0441 0.076 Uiso 1 1 calc R . . . .
H6BB H -0.1783 0.1176 0.1023 0.076 Uiso 1 1 calc R . . . .
C16 C -0.0803(5) 0.1691(6) 0.4527(4) 0.058(3) Uani 1 1 d . . . . .
H16A H -0.0538 0.2109 0.4782 0.070 Uiso 1 1 calc R . . . .
H16B H -0.1165 0.1404 0.4711 0.070 Uiso 1 1 calc R . . . .
C19 C -0.1201(5) 0.2147(7) 0.4033(4) 0.067(3) Uani 1 1 d . . . . .
H19A H -0.1509 0.2600 0.4147 0.081 Uiso 1 1 calc R . . . .
H19B H -0.1524 0.1746 0.3802 0.081 Uiso 1 1 calc R . . . .
C9BA C -0.2559(6) 0.2659(7) 0.2533(6) 0.095(4) Uani 1 1 d . . . . .
H9BA H -0.2760 0.2548 0.2867 0.114 Uiso 0.796(6) 1 calc R . P A 1
H9BB H -0.2973 0.2646 0.2226 0.114 Uiso 0.796(6) 1 calc R . P A 1
C31 C 0.4167(8) 0.2368(7) 0.5252(5) 0.109(5) Uani 1 1 d . . . . .
H31A H 0.3758 0.2739 0.5309 0.130 Uiso 0.877(10) 1 calc R . P B 1
H31B H 0.4501 0.2311 0.5603 0.130 Uiso 0.877(10) 1 calc R . P B 1
H31 H 0.4160 0.2296 0.5627 0.130 Uiso 0.123(10) 1 calc R . P B 2
C0CA C 0.1703(7) 0.3209(7) 0.0468(5) 0.092(4) Uani 1 1 d . . . . .
H0CA H 0.1798 0.3322 0.0115 0.110 Uiso 1 1 calc R . . . .
C1CA C 0.1371(7) 0.3799(8) 0.0765(6) 0.122(6) Uani 1 1 d . . . . .
H1CA H 0.1525 0.4372 0.0796 0.146 Uiso 1 1 calc R . . . .
Cl1A Cl -0.2525(7) 0.1993(7) 0.2982(6) 0.073(5) Uani 0.204(6) 1 d . . P A 2
Cl2A Cl -0.2083(14) 0.3516(18) 0.2399(10) 0.068(7) Uani 0.204(6) 1 d . . P A 2
Cl4A Cl 0.4153(18) 0.3120(14) 0.5139(14) 0.098(13) Uani 0.123(10) 1 d . U P B 2
Cl3A Cl 0.4196(19) 0.134(2) 0.4927(15) 0.070(10) Uani 0.123(10) 1 d . . P B 2

loop_
_atom_site_aniso_label
_atom_site_aniso_U_11
_atom_site_aniso_U_22
_atom_site_aniso_U_33
_atom_site_aniso_U_23
_atom_site_aniso_U_13
_atom_site_aniso_U_12
W1 0.01759(13) 0.01360(13) 0.02533(16) -0.00016(12) 0.00200(11) 0.00093(11)
W2 0.01698(13) 0.01073(12) 0.02687(16) -0.00087(12) 0.00480(11) 0.00072(11)
Br3 0.0211(3) 0.0142(3) 0.0341(4) -0.0026(3) 0.0086(3) -0.0033(3)
Br4 0.0289(4) 0.0195(3) 0.0331(4) 0.0069(3) 0.0006(3) 0.0011(3)
Br5 0.0276(4) 0.0195(3) 0.0307(4) 0.0035(3) 0.0013(3) 0.0040(3)
Br6 0.0269(3) 0.0160(3) 0.0319(4) -0.0036(3) 0.0105(3) 0.0007(3)
Br7 0.0354(4) 0.0243(4) 0.0342(4) -0.0092(3) 0.0039(3) 0.0022(3)
Br9 0.0232(4) 0.0276(4) 0.0393(5) 0.0030(3) 0.0009(3) -0.0067(3)
Br10 0.0239(4) 0.0444(5) 0.0596(6) 0.0052(4) 0.0123(4) -0.0076(3)
Br1 0.0200(4) 0.0375(4) 0.0573(6) -0.0009(4) 0.0117(4) -0.0055(3)
P2 0.0192(9) 0.0210(9) 0.0280(11) -0.0028(8) 0.0031(8) 0.0040(7)
P3 0.0196(9) 0.0124(8) 0.0214(10) -0.0019(7) 0.0039(7) -0.0014(7)
P4 0.0192(8) 0.0118(8) 0.0232(10) -0.0008(7) 0.0023(7) -0.0004(7)
P5 0.0224(9) 0.0149(8) 0.0262(11) 0.0006(7) -0.0007(8) -0.0004(7)
C12 0.029(4) 0.011(3) 0.020(4) 0.001(3) 0.006(3) 0.006(3)
C13 0.025(3) 0.016(3) 0.022(4) -0.003(3) 0.007(3) 0.004(3)
C18 0.042(4) 0.015(3) 0.010(4) 0.004(3) 0.001(3) 0.015(3)
C9 0.024(4) 0.018(3) 0.028(4) -0.003(3) -0.005(3) -0.001(3)
C10 0.029(4) 0.020(3) 0.032(4) -0.003(3) 0.013(3) -0.006(3)
C11 0.035(4) 0.017(3) 0.037(4) 0.002(3) 0.011(3) -0.005(3)
C1AA 0.022(3) 0.023(3) 0.029(4) -0.001(3) 0.003(3) 0.008(3)
C14 0.031(4) 0.022(3) 0.021(4) 0.000(3) 0.004(3) 0.004(3)
C15 0.014(3) 0.013(3) 0.030(4) 0.000(3) 0.004(3) 0.001(3)
C17 0.024(4) 0.017(3) 0.031(4) -0.002(3) 0.006(3) 0.005(3)
C0AA 0.029(4) 0.025(4) 0.034(4) -0.007(3) -0.003(3) -0.004(3)
C8BA 0.026(4) 0.017(3) 0.029(4) 0.006(3) 0.004(3) -0.001(3)
C20 0.016(3) 0.019(3) 0.025(4) 0.001(3) 0.006(3) -0.001(3)
C24 0.030(4) 0.036(4) 0.040(5) -0.001(4) 0.018(4) -0.002(3)
C25 0.050(5) 0.027(4) 0.036(5) 0.003(4) 0.009(4) -0.015(4)
C26 0.028(4) 0.021(4) 0.049(5) -0.008(3) 0.009(4) 0.006(3)
C28 0.035(4) 0.022(4) 0.030(4) -0.003(3) 0.003(3) -0.005(3)
C29 0.032(4) 0.047(5) 0.044(5) -0.004(4) 0.000(4) 0.010(4)
C30 0.029(4) 0.040(4) 0.036(5) -0.015(4) 0.000(3) 0.010(4)
C32 0.055(5) 0.042(5) 0.040(5) -0.020(4) -0.009(4) 0.000(4)
C36 0.049(5) 0.035(4) 0.032(5) -0.001(4) 0.020(4) -0.009(4)
C37 0.023(4) 0.028(4) 0.043(5) -0.006(3) -0.002(3) 0.002(3)
C39 0.035(4) 0.040(5) 0.051(6) -0.008(4) -0.006(4) -0.007(4)
C40 0.027(4) 0.026(4) 0.046(5) -0.010(4) 0.002(4) 0.001(3)
C42 0.023(4) 0.054(5) 0.043(5) -0.002(4) -0.005(4) -0.008(4)
C45 0.029(4) 0.037(5) 0.064(6) -0.016(4) -0.017(4) 0.000(4)
C46 0.040(4) 0.044(5) 0.042(5) -0.003(4) 0.020(4) -0.012(4)
C0BA 0.021(3) 0.019(3) 0.025(4) 0.006(3) -0.002(3) 0.001(3)
C8AA 0.034(4) 0.029(4) 0.028(4) -0.007(3) -0.009(3) 0.012(3)
C2AA 0.026(4) 0.019(3) 0.027(4) -0.002(3) 0.004(3) -0.006(3)
C3AA 0.026(4) 0.029(4) 0.035(5) -0.008(3) -0.004(3) 0.002(3)
C7AA 0.042(4) 0.018(4) 0.033(5) 0.002(3) -0.014(4) 0.003(3)
C4AA 0.054(5) 0.030(4) 0.045(5) -0.009(4) 0.006(4) -0.014(4)
C7BA 0.037(4) 0.025(4) 0.045(5) -0.007(4) 0.003(4) -0.002(3)
C9AA 0.022(4) 0.049(5) 0.032(5) -0.008(4) 0.012(3) -0.006(3)
C5AA 0.035(4) 0.048(5) 0.039(5) -0.006(4) 0.000(4) -0.017(4)
C6AA 0.031(4) 0.049(5) 0.043(5) -0.010(4) -0.002(4) 0.000(4)
C1BA 0.048(5) 0.037(5) 0.080(7) 0.036(5) 0.032(5) 0.017(4)
C21 0.040(5) 0.039(5) 0.058(6) -0.019(4) -0.021(4) 0.004(4)
C22 0.038(4) 0.026(4) 0.058(6) -0.013(4) -0.013(4) 0.011(3)
C23 0.040(5) 0.073(6) 0.039(5) 0.001(5) 0.011(4) 0.015(4)
C27 0.047(5) 0.038(4) 0.060(6) 0.005(4) 0.031(5) 0.003(4)
C2BA 0.046(5) 0.024(4) 0.054(6) -0.012(4) -0.026(4) 0.009(4)
C34 0.091(7) 0.059(6) 0.063(7) -0.005(5) 0.046(6) -0.029(6)
C38 0.129(10) 0.045(6) 0.091(9) 0.016(6) 0.058(8) 0.003(6)
C3BA 0.115(9) 0.061(6) 0.066(7) 0.023(6) 0.051(7) 0.028(6)
C43 0.087(8) 0.065(7) 0.084(8) 0.004(6) 0.041(7) 0.022(6)
Cl1 0.0480(17) 0.0366(15) 0.072(2) -0.0052(14) 0.0099(14) -0.0007(12)
Cl2 0.050(3) 0.034(2) 0.109(5) 0.005(3) 0.010(3) -0.0004(17)
Cl3 0.152(5) 0.058(3) 0.067(3) 0.018(2) -0.019(3) -0.051(3)
Cl4 0.128(4) 0.111(3) 0.064(3) 0.021(2) 0.002(2) -0.069(3)
C4BA 0.021(4) 0.031(4) 0.045(5) 0.010(4) -0.006(3) -0.006(3)
C5BA 0.035(5) 0.060(6) 0.049(6) -0.003(5) -0.003(4) 0.024(4)
C6BA 0.061(6) 0.026(4) 0.084(8) 0.002(5) -0.042(5) -0.009(4)
C16 0.057(6) 0.068(6) 0.061(7) -0.014(5) 0.040(5) -0.018(5)
C19 0.038(5) 0.101(8) 0.069(7) -0.016(6) 0.025(5) -0.002(5)
C9BA 0.053(7) 0.088(8) 0.144(12) 0.038(8) 0.016(7) -0.005(6)
C31 0.190(15) 0.073(8) 0.062(8) -0.003(6) 0.020(9) -0.056(9)
C0CA 0.135(11) 0.068(7) 0.091(10) 0.023(7) 0.071(9) -0.007(7)
C1CA 0.127(11) 0.065(8) 0.205(16) 0.038(9) 0.120(12) -0.014(7)
Cl1A 0.072(9) 0.046(7) 0.094(11) 0.021(7) -0.007(7) 0.000(6)
Cl2A 0.030(9) 0.105(18) 0.061(13) -0.010(10) -0.010(8) 0.010(9)
Cl4A 0.124(19) 0.039(12) 0.110(19) -0.015(11) -0.037(14) -0.002(11)
Cl3A 0.09(2) 0.061(16) 0.059(18) -0.033(13) 0.009(15) 0.007(16)

loop_
_atom_type_symbol
_atom_type_description
_atom_type_scat_dispersion_real
_atom_type_scat_dispersion_imag
_atom_type_scat_source
C C 0.0033 0.0016 'International Tables Vol C Tables 4.2.6.8 and 6.1.1.4'
H H 0.0000 0.0000 'International Tables Vol C Tables 4.2.6.8 and 6.1.1.4'
Br Br -0.2901 2.4595 'International Tables Vol C Tables 4.2.6.8 and 6.1.1.4'
Cl Cl 0.1484 0.1585 'International Tables Vol C Tables 4.2.6.8 and 6.1.1.4'
P P 0.1023 0.0942 'International Tables Vol C Tables 4.2.6.8 and 6.1.1.4'
W W -0.8490 6.8722 'International Tables Vol C Tables 4.2.6.8 and 6.1.1.4'

loop_
_exptl_crystal_face_index_h
_exptl_crystal_face_index_k
_exptl_crystal_face_index_l
_exptl_crystal_face_perp_dist
-1 -22 -1 0.0846
7 0 32 0.0177
13 3 27 0.0145
-7 -1 -32 0.0301
-25 5 4 0.0458
3 22 0 0.0974
26 0 -4 0.0325

loop_
_geom_angle_atom_site_label_1
_geom_angle_atom_site_label_2
_geom_angle_atom_site_label_3
_geom_angle
Br4 W1 Br7 104.34(2)
Br4 W1 Br9 86.08(2)
Br4 W1 P2 86.31(4)
Br4 W1 P5 163.67(4)
Br7 W1 Br9 84.51(2)
Br7 W1 P2 164.38(4)
Br7 W1 P5 90.94(4)
P2 W1 Br9 84.86(4)
P5 W1 Br9 89.72(4)
P5 W1 P2 77.59(6)
C18 W1 Br4 97.06(19)
C18 W1 Br7 96.5(2)
C18 W1 Br9 176.32(18)
C18 W1 P2 93.4(2)
C18 W1 P5 86.73(19)
Br5 W2 Br3 84.76(2)
Br5 W2 P3 159.80(4)
Br5 W2 P4 84.92(4)
Br6 W2 Br3 84.10(2)
Br6 W2 Br5 109.35(2)
Br6 W2 P3 88.42(4)
Br6 W2 P4 163.91(4)
P3 W2 Br3 87.74(4)
P4 W2 Br3 90.06(4)
P4 W2 P3 76.35(5)
C1AA W2 Br3 176.6(2)
C1AA W2 Br5 94.1(2)
C1AA W2 Br6 93.2(2)
C1AA W2 P3 94.3(2)
C1AA W2 P4 93.1(2)
C8AA P2 W1 107.3(2)
C8AA P2 C2AA 103.1(3)
C8AA P2 C9AA 103.9(3)
C2AA P2 W1 112.6(2)
C9AA P2 W1 117.1(2)
C9AA P2 C2AA 111.3(3)
C12 P3 W2 109.6(2)
C12 P3 C8BA 103.1(3)
C12 P3 C20 100.5(3)
C8BA P3 W2 118.0(2)
C8BA P3 C20 105.9(3)
C20 P3 W2 117.4(2)
C13 P4 W2 105.6(2)
C13 P4 C9 105.6(3)
C13 P4 C15 106.0(3)
C9 P4 W2 117.7(2)
C9 P4 C15 108.0(3)
C15 P4 W2 113.0(2)
C0BA P5 W1 115.8(2)
C7AA P5 W1 106.9(2)
C7AA P5 C0BA 104.4(3)
C7AA P5 C1BA 101.8(4)
C1BA P5 W1 115.3(2)
C1BA P5 C0BA 111.0(4)
C13 C12 P3 111.7(4)
C12 C13 P4 109.7(4)
Br10 C18 W1 177.6(4)
C30 C9 P4 111.6(5)
C40 C9 P4 113.3(5)
C40 C9 C30 110.2(5)
C36 C10 C8BA 110.6(5)
C24 C11 C14 111.5(5)
W2 C1AA Br1 171.5(4)
C15 C14 C11 110.0(5)
C14 C15 P4 111.8(4)
C17 C15 P4 117.4(4)
C17 C15 C14 110.7(5)
C15 C17 C26 109.0(5)
C20 C0AA C39 110.4(6)
C10 C8BA P3 115.5(4)
C10 C8BA C28 109.0(5)
C28 C8BA P3 113.7(5)
C0AA C20 P3 116.6(4)
C0AA C20 C37 109.6(6)
C37 C20 P3 113.3(4)
C26 C24 C11 111.5(6)
C46 C25 C28 112.1(6)
C24 C26 C17 111.9(6)
C25 C28 C8BA 110.1(6)
C42 C29 C37 112.2(6)
C9 C30 C32 111.2(6)
C21 C32 C30 111.3(7)
C10 C36 C46 110.3(6)
C29 C37 C20 109.3(6)
C42 C39 C0AA 111.8(6)
C9 C40 C45 110.2(6)
C29 C42 C39 111.0(6)
C21 C45 C40 111.1(6)
C25 C46 C36 110.9(6)
C22 C0BA P5 116.2(5)
C2BA C0BA P5 113.8(5)
C2BA C0BA C22 110.6(6)
C7AA C8AA P2 108.6(5)
C3AA C2AA P2 114.8(4)
C3AA C2AA C7BA 111.0(6)
C7BA C2AA P2 114.9(5)
C2AA C3AA C6AA 109.7(6)
C8AA C7AA P5 110.1(5)
C5AA C4AA C7BA 111.8(6)
C2AA C7BA C4AA 110.3(6)
C23 C9AA P2 116.2(6)
C27 C9AA P2 114.3(5)
C27 C9AA C23 107.9(6)
C6AA C5AA C4AA 111.2(7)
C5AA C6AA C3AA 112.2(6)
C38 C1BA P5 118.4(6)
C3BA C1BA P5 118.7(6)
C3BA C1BA C38 114.6(8)
C32 C21 C45 110.9(6)
C5BA C22 C0BA 111.1(6)
C19 C23 C9AA 112.0(7)
C9AA C27 C34 111.3(7)
C0BA C2BA C6BA 110.6(7)
C16 C34 C27 110.7(7)
C1BA C38 C1CA 114.2(9)
C1BA C3BA C43 111.3(8)
C0CA C43 C3BA 114.2(9)
C5BA C4BA C6BA 109.0(7)
C4BA C5BA C22 112.2(6)
C4BA C6BA C2BA 111.3(6)
C34 C16 C19 112.5(8)
C16 C19 C23 110.4(7)
Cl1 C9BA Cl2 115.6(6)
Cl1A C9BA Cl2A 138.0(13)
Cl4 C31 Cl3 113.3(7)
Cl4A C31 Cl3A 140(2)
C1CA C0CA C43 114.5(10)
C0CA C1CA C38 116.6(10)

loop_
_geom_bond_atom_site_label_1
_geom_bond_atom_site_label_2
_geom_bond_distance
W1 Br4 2.4783(7)
W1 Br7 2.4788(7)
W1 Br9 2.7248(7)
W1 P2 2.5938(17)
W1 P5 2.5717(17)
W1 C18 1.813(7)
W2 Br3 2.6918(6)
W2 Br5 2.5016(7)
W2 Br6 2.4800(7)
W2 P3 2.5862(16)
W2 P4 2.5734(16)
W2 C1AA 1.793(6)
Br10 C18 1.794(7)
Br1 C1AA 1.822(6)
P2 C8AA 1.837(7)
P2 C2AA 1.859(6)
P2 C9AA 1.849(7)
P3 C12 1.842(6)
P3 C8BA 1.850(7)
P3 C20 1.866(6)
P4 C13 1.802(6)
P4 C9 1.856(7)
P4 C15 1.861(6)
P5 C0BA 1.850(6)
P5 C7AA 1.822(7)
P5 C1BA 1.840(8)
C12 C13 1.510(9)
C9 C30 1.523(9)
C9 C40 1.518(9)
C10 C8BA 1.530(9)
C10 C36 1.518(9)
C11 C14 1.530(9)
C11 C24 1.528(9)
C14 C15 1.530(9)
C15 C17 1.527(8)
C17 C26 1.531(9)
C0AA C20 1.528(9)
C0AA C39 1.531(9)
C8BA C28 1.531(9)
C20 C37 1.531(9)
C24 C26 1.509(10)
C25 C28 1.531(9)
C25 C46 1.512(10)
C29 C37 1.528(9)
C29 C42 1.511(10)
C30 C32 1.533(10)
C32 C21 1.503(11)
C36 C46 1.524(10)
C39 C42 1.515(10)
C40 C45 1.529(10)
C45 C21 1.526(10)
C0BA C22 1.521(9)
C0BA C2BA 1.508(9)
C8AA C7AA 1.505(10)
C2AA C3AA 1.509(9)
C2AA C7BA 1.519(9)
C3AA C6AA 1.517(9)
C4AA C7BA 1.541(10)
C4AA C5AA 1.522(11)
C9AA C23 1.522(10)
C9AA C27 1.515(11)
C5AA C6AA 1.495(10)
C1BA C38 1.468(11)
C1BA C3BA 1.464(12)
C22 C5BA 1.514(10)
C23 C19 1.514(12)
C27 C34 1.529(10)
C2BA C6BA 1.520(10)
C34 C16 1.498(12)
C38 C1CA 1.506(13)
C3BA C43 1.597(13)
C43 C0CA 1.426(14)
Cl1 C9BA 1.641(11)
Cl2 C9BA 1.772(12)
Cl3 C31 1.714(12)
Cl4 C31 1.686(12)
C4BA C5BA 1.488(11)
C4BA C6BA 1.500(10)
C16 C19 1.513(13)
C9BA Cl1A 1.536(16)
C9BA Cl2A 1.69(3)
C31 Cl4A 1.22(2)
C31 Cl3A 1.82(3)
C0CA C1CA 1.403(15)

loop_
_exptl_oxdiff_crystal_face_indexfrac_h
_exptl_oxdiff_crystal_face_indexfrac_k
_exptl_oxdiff_crystal_face_indexfrac_l
_exptl_oxdiff_crystal_face_x
_exptl_oxdiff_crystal_face_y
_exptl_oxdiff_crystal_face_z
-0.9798 -21.9720 -1.0624 -0.0278 0.1846 -0.9679
7.0394 -0.0478 32.0103 0.9204 0.3854 0.0923
13.0233 2.9533 27.0104 0.7870 0.5617 0.2712
-7.0384 -0.9510 -32.0132 -0.9204 -0.3751 -0.1358
-24.9738 4.9983 4.0409 0.0757 -0.9783 0.0004
2.9764 21.9726 0.0599 0.0024 -0.1130 0.9847
25.9681 -0.0046 -4.0276 -0.0747 0.9646 0.2262

loop_
_smtbx_masks_void_nr
_smtbx_masks_void_average_x
_smtbx_masks_void_average_y
_smtbx_masks_void_average_z
_smtbx_masks_void_volume
_smtbx_masks_void_count_electrons
1 0.000 0.000 0.000 133.1 28.7
2 0.000 0.500 0.500 133.1 28.7
3 0.156 0.006 0.459 40.0 0.0
4 0.156 0.494 0.959 40.0 0.0
5 0.143 -0.027 0.655 10.6 0.0
6 0.143 0.527 0.155 10.6 0.0
7 0.500 0.000 0.500 11.7 0.0
8 0.500 0.500 0.000 11.7 0.0
9 0.844 0.506 0.041 40.0 1.3
10 0.844 0.994 0.541 40.0 1.3
11 0.857 0.027 0.345 10.6 0.0
12 0.857 0.473 0.845 10.6 0.0
